data_7706910
loop_
_publ_author_name
'Weller, Ruth'
'M\"uller, Igor'
'Duhayon, Carine'
'Sabo-Etienne, Sylviane'
'Bontemps, S\'ebastien'
'Werncke, C. Gunnar'

_publ_section_title
;
 Quasilinear 3d-metal(i) complexes
 [KM(N(Dipp)SiR<sub>3</sub>)<sub>2</sub>] (M = Cr-Co) - structural
 diversity, solution state behaviour and reactivity.
;
_journal_issue 14
_journal_name_full 'Dalton transactions (Cambridge, England : 2003)'
_journal_page_first 4890
_journal_page_last 4903
_journal_paper_doi 10.1039/d1dt00121c
_journal_volume 50
_journal_year 2021
_chemical_formula_moiety 'C30 H52 Fe N2 Si2, C4 H10 K O'
_chemical_formula_sum 'C34 H62 Fe K N2 O Si2'
_chemical_formula_weight 666.00
_space_group_IT_number 14
_space_group_name_Hall '-P 2yn'
_space_group_name_H-M_alt 'P 1 21/n 1'
_symmetry_cell_setting monoclinic
_symmetry_space_group_name_Hall '-P 2yn'
_symmetry_space_group_name_H-M 'P 1 21/n 1'
_atom_sites_solution_hydrogens difmap
_atom_sites_solution_primary direct
_audit_update_record
;
2021-02-23 deposited with the CCDC.	2021-03-03 downloaded from the CCDC.
;
_cell_angle_alpha 90
_cell_angle_beta 95.379(2)
_cell_angle_gamma 90
_cell_formula_units_Z 4
_cell_length_a 10.4002(6)
_cell_length_b 16.5542(9)
_cell_length_c 22.9563(13)
_cell_measurement_reflns_used 9602
_cell_measurement_temperature 100
_cell_measurement_theta_max 32
_cell_measurement_theta_min 2
_cell_volume 3934.9(4)
_computing_cell_refinement 'Apex2 (Bruker AXS, 2006)'
_computing_data_collection 'Apex2 (Bruker AXS, 2006)'
_computing_data_reduction 'Apex2 (Bruker AXS, 2006)'
_computing_molecular_graphics 'CAMERON (Watkin et al., 1996)'
_computing_publication_material 'CRYSTALS (Betteridge et al., 2003)'
_computing_structure_refinement 'CRYSTALS (Betteridge et al., 2003)'
_computing_structure_solution 'SHELXS 86 (Sheldrick, 1986)'
_diffrn_ambient_temperature 100
_diffrn_measured_fraction_theta_full 0.668
_diffrn_measured_fraction_theta_max 0.604
_diffrn_measurement_device Area
_diffrn_measurement_device_type 'Bruker Kappa Apex2'
_diffrn_measurement_method '\f & \w scans'
_diffrn_radiation_monochromator graphite
_diffrn_radiation_type 'Mo K\a'
_diffrn_radiation_wavelength 0.71073
_diffrn_reflns_av_R_equivalents 0.028
_diffrn_reflns_limit_h_max 15
_diffrn_reflns_limit_h_min -15
_diffrn_reflns_limit_k_max 24
_diffrn_reflns_limit_k_min -24
_diffrn_reflns_limit_l_max 16
_diffrn_reflns_limit_l_min -16
_diffrn_reflns_number 98693
_diffrn_reflns_theta_full 25.201
_diffrn_reflns_theta_max 32.729
_diffrn_reflns_theta_min 1.519
_diffrn_standards_number 0
_exptl_absorpt_coefficient_mu 0.576
_exptl_absorpt_correction_T_max 0.92
_exptl_absorpt_correction_T_min 0.83
_exptl_absorpt_correction_type multi-scan
_exptl_absorpt_process_details 'SADABS (Siemens, 1996)'
_exptl_crystal_colour green
_exptl_crystal_density_diffrn 1.124
_exptl_crystal_density_method 'not measured'
_exptl_crystal_description block
_exptl_crystal_F_000 1444
_exptl_crystal_size_max 0.150
_exptl_crystal_size_mid 0.150
_exptl_crystal_size_min 0.150
_refine_diff_density_max 0.84
_refine_diff_density_min -0.36
_refine_ls_extinction_method None
_refine_ls_goodness_of_fit_ref 1.0570
_refine_ls_hydrogen_treatment constr
_refine_ls_matrix_type full
_refine_ls_number_parameters 370
_refine_ls_number_reflns 7182
_refine_ls_number_restraints 0
_refine_ls_R_factor_all 0.0299
_refine_ls_R_factor_gt 0.0299
_refine_ls_shift/su_max 0.0015026
_refine_ls_shift/su_mean 0.0000561
_refine_ls_structure_factor_coef F
_refine_ls_weighting_details
;
 Method, part 1, Chebychev polynomial, (Watkin, 1994, Prince, 1982) 
 [weight] = 1.0/[A~0~*T~0~(x)+A~1~*T~1~(x) ... +A~n-1~]*T~n-1~(x)] 
 where A~i~ are the Chebychev coefficients listed below and x= Fcalc/Fmax 
 Method = Robust Weighting (Prince, 1982) 
 W = [weight] * [1-(deltaF/6*sigmaF)^2^]^2^ 
 A~i~ are: 
 0.168 0.152 0.703E-01 
;
_refine_ls_weighting_scheme calc
_refine_ls_wR_factor_gt 0.0296
_refine_ls_wR_factor_ref 0.0296
_reflns_limit_h_max 15
_reflns_limit_h_min -15
_reflns_limit_k_max 24
_reflns_limit_k_min 0
_reflns_limit_l_max 16
_reflns_limit_l_min 0
_reflns_number_gt 7182
_reflns_number_total 8758
_oxford_reflns_number_all 8740
_cod_data_source_file d1dt00121c2.cif
_cod_data_source_block 3_K_Et2O_Fe
_cod_depositor_comments 'Adding full bibliography for 7706910--7706927.cif.'
_cod_original_sg_symbol_H-M 'P 1 21/n 1 '
_cod_original_formula_sum 'C34 H62 Fe1 K1 N2 O1 Si2'
_cod_database_code 7706910
_refine_reflns_threshold_expression I>3.0\s(I)
_refine_ls_r_factor_ref 0.0299
_oxford_refine_ls_r_factor_all 0.0405
_oxford_refine_ls_wr_factor_all 0.0439
_oxford_reflns_threshold_expression I>2.0\s(I)
_oxford_reflns_number_gt 7711
_oxford_refine_ls_r_factor_gt 0.0325
_oxford_refine_ls_wr_factor_gt 0.0310

loop_
_symmetry_equiv_pos_as_xyz
x,y,z
-x,-y,-z
-x+1/2,y+1/2,-z+1/2
x+1/2,-y+1/2,z+1/2

loop_
_atom_site_label
_atom_site_type_symbol
_atom_site_fract_x
_atom_site_fract_y
_atom_site_fract_z
_atom_site_U_iso_or_equiv
_atom_site_occupancy
_atom_site_adp_type
_atom_site_refinement_flags_posn
_atom_site_refinement_flags_adp
_atom_site_refinement_flags_occupancy
_atom_site_disorder_assembly
_atom_site_disorder_group
_atom_site_attached_hydrogens
Fe1 Fe 0.248911(15) 0.694001(9) 0.435387(10) 0.0135 1.0000 Uani . . . . . .
Si1 Si 0.34196(3) 0.528026(18) 0.38982(2) 0.0144 1.0000 Uani . . . . . .
Si2 Si 0.36647(3) 0.79172(2) 0.54518(2) 0.0182 1.0000 Uani . . . . . .
K1 K -0.03306(2) 0.775170(16) 0.360697(17) 0.0217 1.0000 Uani . . . . . .
C1 C 0.29208(13) 0.44382(7) 0.33798(8) 0.0239 1.0000 Uani . . . . . .
C2 C 0.51529(11) 0.55500(8) 0.38244(8) 0.0211 1.0000 Uani . . . . . .
C3 C 0.33855(12) 0.48621(8) 0.46502(8) 0.0233 1.0000 Uani . . . . . .
C4 C 0.13947(11) 0.61813(7) 0.33339(7) 0.0165 1.0000 Uani . . . . . .
C5 C 0.15638(13) 0.66202(7) 0.28156(8) 0.0216 1.0000 Uani . . . . . .
C6 C 0.04969(15) 0.67752(9) 0.24122(9) 0.0289 1.0000 Uani . . . . . .
C7 C -0.07261(15) 0.64929(9) 0.25023(9) 0.0318 1.0000 Uani . . . . . .
C8 C -0.08852(13) 0.60240(8) 0.29852(8) 0.0257 1.0000 Uani . . . . . .
C9 C 0.01485(12) 0.58502(7) 0.34040(7) 0.0190 1.0000 Uani . . . . . .
C10 C -0.00807(11) 0.53532(8) 0.39351(8) 0.0216 1.0000 Uani . . . . . .
C11 C -0.09162(14) 0.46007(8) 0.37943(9) 0.0356 1.0000 Uani . . . . . .
C12 C -0.06742(14) 0.58756(9) 0.43877(9) 0.0308 1.0000 Uani . . . . . .
C13 C 0.29028(14) 0.68922(8) 0.26856(8) 0.0238 1.0000 Uani . . . . . .
C14 C 0.29156(18) 0.76499(9) 0.23048(9) 0.0351 1.0000 Uani . . . . . .
C15 C 0.35909(16) 0.62086(9) 0.23859(9) 0.0316 1.0000 Uani . . . . . .
C16 C 0.52905(12) 0.78975(11) 0.51601(9) 0.0370 1.0000 Uani . . . . . .
C17 C 0.37192(16) 0.70786(9) 0.60040(9) 0.0337 1.0000 Uani . . . . . .
C18 C 0.35415(12) 0.89269(8) 0.58177(8) 0.0233 1.0000 Uani . . . . . .
C19 C 0.13638(10) 0.83155(6) 0.47904(7) 0.0131 1.0000 Uani . . . . . .
C20 C 0.14404(10) 0.89890(6) 0.44152(7) 0.0152 1.0000 Uani . . . . . .
C21 C 0.03404(11) 0.94567(7) 0.42552(7) 0.0179 1.0000 Uani . . . . . .
C22 C -0.08358(11) 0.92813(7) 0.44664(8) 0.0204 1.0000 Uani . . . . . .
C23 C -0.09097(10) 0.86456(7) 0.48538(7) 0.0189 1.0000 Uani . . . . . .
C24 C 0.01651(10) 0.81675(7) 0.50324(7) 0.0148 1.0000 Uani . . . . . .
C25 C 0.00655(11) 0.75215(7) 0.54941(7) 0.0183 1.0000 Uani . . . . . .
C26 C -0.12855(12) 0.71479(8) 0.54993(9) 0.0264 1.0000 Uani . . . . . .
C27 C 0.04566(14) 0.78660(9) 0.61019(8) 0.0279 1.0000 Uani . . . . . .
C28 C 0.26958(11) 0.92033(7) 0.41595(8) 0.0194 1.0000 Uani . . . . . .
C29 C 0.26362(14) 0.89849(9) 0.35185(9) 0.0302 1.0000 Uani . . . . . .
C30 C 0.30615(14) 1.00961(8) 0.42572(9) 0.0300 1.0000 Uani . . . . . .
C31 C -0.37175(17) 0.76502(12) 0.36280(10) 0.0447 1.0000 Uani . . . . . .
C32 C -0.36586(14) 0.84565(12) 0.33430(11) 0.0480 1.0000 Uani . . . . . .
C34 C -0.23286(19) 0.93087(13) 0.28326(12) 0.0585 1.0000 Uani . . . . . .
C35 C -0.1051(2) 0.93077(15) 0.25573(11) 0.0583 1.0000 Uani . . . . . .
N1 N 0.24145(9) 0.60982(5) 0.37808(6) 0.0142 1.0000 Uani . . . . . .
N2 N 0.24288(8) 0.77910(6) 0.49142(6) 0.0140 1.0000 Uani . . . . . .
O33 O -0.24228(9) 0.85433(6) 0.31219(6) 0.0297 1.0000 Uani . . . . . .
H11 H 0.2055 0.4268 0.3441 0.0379 1.0000 Uiso R . . . . .
H12 H 0.3478 0.3986 0.3457 0.0383 1.0000 Uiso R . . . . .
H13 H 0.2929 0.4583 0.2979 0.0381 1.0000 Uiso R . . . . .
H21 H 0.5453 0.5953 0.4110 0.0318 1.0000 Uiso R . . . . .
H22 H 0.5701 0.5083 0.3891 0.0335 1.0000 Uiso R . . . . .
H23 H 0.5277 0.5766 0.3439 0.0320 1.0000 Uiso R . . . . .
H31 H 0.3599 0.5266 0.4936 0.0351 1.0000 Uiso R . . . . .
H32 H 0.4002 0.4429 0.4724 0.0359 1.0000 Uiso R . . . . .
H33 H 0.2551 0.4643 0.4707 0.0356 1.0000 Uiso R . . . . .
H61 H 0.0618 0.7079 0.2073 0.0357 1.0000 Uiso R . . . . .
H71 H -0.1431 0.6609 0.2236 0.0386 1.0000 Uiso R . . . . .
H81 H -0.1712 0.5809 0.3039 0.0314 1.0000 Uiso R . . . . .
H101 H 0.0764 0.5168 0.4111 0.0258 1.0000 Uiso R . . . . .
H111 H -0.0962 0.4274 0.4143 0.0528 1.0000 Uiso R . . . . .
H112 H -0.1782 0.4749 0.3638 0.0525 1.0000 Uiso R . . . . .
H113 H -0.0538 0.4277 0.3507 0.0512 1.0000 Uiso R . . . . .
H121 H -0.0766 0.5577 0.4739 0.0457 1.0000 Uiso R . . . . .
H123 H -0.0149 0.6341 0.4487 0.0446 1.0000 Uiso R . . . . .
H122 H -0.1523 0.6068 0.4229 0.0453 1.0000 Uiso R . . . . .
H131 H 0.3388 0.6997 0.3062 0.0286 1.0000 Uiso R . . . . .
H142 H 0.3788 0.7836 0.2300 0.0522 1.0000 Uiso R . . . . .
H141 H 0.2430 0.8075 0.2463 0.0525 1.0000 Uiso R . . . . .
H143 H 0.2560 0.7534 0.1904 0.0524 1.0000 Uiso R . . . . .
H151 H 0.4463 0.6374 0.2334 0.0473 1.0000 Uiso R . . . . .
H153 H 0.3616 0.5724 0.2619 0.0451 1.0000 Uiso R . . . . .
H152 H 0.3103 0.6097 0.2012 0.0461 1.0000 Uiso R . . . . .
H161 H 0.5349 0.8321 0.4867 0.0551 1.0000 Uiso R . . . . .
H163 H 0.5950 0.7987 0.5475 0.0546 1.0000 Uiso R . . . . .
H162 H 0.5442 0.7386 0.4982 0.0542 1.0000 Uiso R . . . . .
H171 H 0.2969 0.7085 0.6225 0.0514 1.0000 Uiso R . . . . .
H172 H 0.4486 0.7146 0.6272 0.0503 1.0000 Uiso R . . . . .
H173 H 0.3781 0.6566 0.5807 0.0505 1.0000 Uiso R . . . . .
H181 H 0.2687 0.9016 0.5929 0.0358 1.0000 Uiso R . . . . .
H183 H 0.4134 0.8961 0.6164 0.0353 1.0000 Uiso R . . . . .
H182 H 0.3730 0.9349 0.5557 0.0359 1.0000 Uiso R . . . . .
H211 H 0.0398 0.9904 0.3995 0.0223 1.0000 Uiso R . . . . .
H221 H -0.1570 0.9603 0.4342 0.0245 1.0000 Uiso R . . . . .
H231 H -0.1705 0.8534 0.5012 0.0229 1.0000 Uiso R . . . . .
H251 H 0.0667 0.7096 0.5423 0.0217 1.0000 Uiso R . . . . .
H261 H -0.1239 0.6665 0.5745 0.0395 1.0000 Uiso R . . . . .
H263 H -0.1871 0.7527 0.5661 0.0397 1.0000 Uiso R . . . . .
H262 H -0.1644 0.7001 0.5101 0.0389 1.0000 Uiso R . . . . .
H271 H 0.0417 0.7456 0.6398 0.0416 1.0000 Uiso R . . . . .
H273 H -0.0117 0.8299 0.6183 0.0423 1.0000 Uiso R . . . . .
H272 H 0.1325 0.8084 0.6143 0.0416 1.0000 Uiso R . . . . .
H281 H 0.3385 0.8877 0.4365 0.0241 1.0000 Uiso R . . . . .
H291 H 0.3439 0.9109 0.3359 0.0445 1.0000 Uiso R . . . . .
H292 H 0.1964 0.9276 0.3301 0.0443 1.0000 Uiso R . . . . .
H293 H 0.2469 0.8411 0.3461 0.0448 1.0000 Uiso R . . . . .
H301 H 0.3884 1.0193 0.4107 0.0449 1.0000 Uiso R . . . . .
H302 H 0.3134 1.0239 0.4671 0.0448 1.0000 Uiso R . . . . .
H303 H 0.2422 1.0455 0.4053 0.0451 1.0000 Uiso R . . . . .
H311 H -0.4590 0.7573 0.3739 0.0666 1.0000 Uiso R . . . . .
H312 H -0.3086 0.7622 0.3976 0.0669 1.0000 Uiso R . . . . .
H313 H -0.3538 0.7240 0.3344 0.0677 1.0000 Uiso R . . . . .
H322 H -0.3797 0.8904 0.3632 0.0593 1.0000 Uiso R . . . . .
H321 H -0.4320 0.8493 0.3016 0.0586 1.0000 Uiso R . . . . .
H341 H -0.2363 0.9795 0.3121 0.0732 1.0000 Uiso R . . . . .
H342 H -0.3048 0.9369 0.2523 0.0705 1.0000 Uiso R . . . . .
H351 H -0.0985 0.9783 0.2330 0.0871 1.0000 Uiso R . . . . .
H352 H -0.0380 0.9314 0.2873 0.0856 1.0000 Uiso R . . . . .
H353 H -0.0996 0.8844 0.2330 0.0868 1.0000 Uiso R . . . . .

loop_
_atom_site_aniso_label
_atom_site_aniso_U_11
_atom_site_aniso_U_22
_atom_site_aniso_U_33
_atom_site_aniso_U_23
_atom_site_aniso_U_13
_atom_site_aniso_U_12
Fe1 0.01382(6) 0.01277(6) 0.01398(19) -0.00208(7) 0.00109(7) 0.00136(5)
Si1 0.01622(13) 0.01217(12) 0.0150(3) 0.00069(14) 0.00185(14) 0.00129(10)
Si2 0.01422(13) 0.01888(15) 0.0206(4) -0.00528(15) -0.00303(14) 0.00305(10)
K1 0.02167(11) 0.01971(11) 0.0229(3) -0.00303(12) -0.00238(12) 0.00411(9)
C1 0.0322(6) 0.0160(5) 0.0233(14) -0.0037(6) 0.0017(6) 0.0005(4)
C2 0.0196(5) 0.0235(5) 0.0211(13) 0.0024(6) 0.0065(5) 0.0019(4)
C3 0.0191(5) 0.0247(6) 0.0257(14) 0.0068(6) 0.0005(5) -0.0006(4)
C4 0.0222(5) 0.0143(5) 0.0126(12) -0.0026(5) -0.0009(5) 0.0041(4)
C5 0.0317(6) 0.0185(5) 0.0144(13) -0.0019(6) 0.0010(6) 0.0059(4)
C6 0.0442(8) 0.0304(7) 0.0113(15) 0.0024(7) -0.0024(7) 0.0101(6)
C7 0.0364(7) 0.0362(8) 0.0199(15) -0.0049(8) -0.0133(7) 0.0119(6)
C8 0.0251(6) 0.0260(6) 0.0238(15) -0.0062(6) -0.0088(6) 0.0035(5)
C9 0.0229(5) 0.0175(5) 0.0156(13) -0.0038(5) -0.0028(5) 0.0023(4)
C10 0.0187(5) 0.0226(5) 0.0227(13) 0.0028(6) -0.0026(5) -0.0034(4)
C11 0.0277(6) 0.0238(6) 0.0533(16) 0.0047(7) -0.0060(7) -0.0074(5)
C12 0.0284(6) 0.0362(7) 0.0285(15) 0.0034(7) 0.0070(7) -0.0057(5)
C13 0.0380(7) 0.0216(5) 0.0129(14) 0.0042(6) 0.0072(7) 0.0044(5)
C14 0.0616(10) 0.0227(6) 0.0229(16) 0.0056(7) 0.0137(9) 0.0050(6)
C15 0.0435(8) 0.0280(6) 0.0254(15) 0.0059(7) 0.0148(8) 0.0090(6)
C16 0.0155(5) 0.0505(9) 0.0441(16) -0.0160(9) -0.0017(6) 0.0057(5)
C17 0.0439(8) 0.0241(6) 0.0297(16) -0.0015(7) -0.0140(8) 0.0055(5)
C18 0.0247(6) 0.0212(5) 0.0236(14) -0.0068(6) -0.0005(6) -0.0022(4)
C19 0.0129(4) 0.0144(4) 0.0117(12) -0.0037(5) 0.0000(5) 0.0015(3)
C20 0.0172(5) 0.0141(4) 0.0145(12) -0.0022(5) 0.0025(5) -0.0002(3)
C21 0.0221(5) 0.0156(5) 0.0158(12) 0.0005(5) 0.0006(5) 0.0024(4)
C22 0.0185(5) 0.0193(5) 0.0229(13) -0.0027(6) -0.0006(5) 0.0069(4)
C23 0.0140(4) 0.0223(5) 0.0208(13) -0.0037(6) 0.0034(5) 0.0040(4)
C24 0.0149(4) 0.0164(5) 0.0135(12) -0.0026(5) 0.0029(5) 0.0010(3)
C25 0.0159(5) 0.0212(5) 0.0185(13) 0.0015(6) 0.0055(5) 0.0010(4)
C26 0.0199(5) 0.0290(6) 0.0313(15) 0.0042(7) 0.0076(6) -0.0030(4)
C27 0.0326(7) 0.0348(7) 0.0169(15) 0.0023(7) 0.0051(7) -0.0020(5)
C28 0.0186(5) 0.0187(5) 0.0217(15) 0.0017(6) 0.0056(5) -0.0016(4)
C29 0.0304(7) 0.0343(7) 0.0279(17) -0.0026(8) 0.0133(7) -0.0016(5)
C30 0.0307(6) 0.0231(6) 0.0372(15) -0.0012(7) 0.0086(7) -0.0092(5)
C31 0.0386(8) 0.0485(10) 0.0492(18) 0.0069(10) 0.0153(9) -0.0122(7)
C32 0.0229(6) 0.0522(10) 0.0692(19) 0.0157(10) 0.0064(8) 0.0015(6)
C34 0.0445(10) 0.0536(11) 0.075(2) 0.0388(12) -0.0052(10) -0.0020(8)
C35 0.0527(11) 0.0786(15) 0.042(2) 0.0296(13) -0.0019(10) -0.0283(10)
N1 0.0172(4) 0.0126(4) 0.0126(10) -0.0002(4) -0.0003(4) 0.0020(3)
N2 0.0125(4) 0.0144(4) 0.0149(10) -0.0022(4) 0.0006(4) 0.0021(3)
O33 0.0211(4) 0.0354(5) 0.0322(10) 0.0150(5) 0.0002(4) -0.0020(4)

loop_
_atom_type_symbol
_atom_type_scat_dispersion_real
_atom_type_scat_dispersion_imag
_atom_type_scat_Cromer_Mann_a1
_atom_type_scat_Cromer_Mann_b1
_atom_type_scat_Cromer_Mann_a2
_atom_type_scat_Cromer_Mann_b2
_atom_type_scat_Cromer_Mann_a3
_atom_type_scat_Cromer_Mann_b3
_atom_type_scat_Cromer_Mann_a4
_atom_type_scat_Cromer_Mann_b4
_atom_type_scat_Cromer_Mann_c
_atom_type_scat_source
C 0.0033 0.0016 2.3100 20.8439 1.0200 10.2075 1.5886 0.5687 0.8650 51.6512 0.2156 'International Tables Vol C 4.2.6.8 and 6.1.1.4'
N 0.0061 0.0033 12.2126 0.0057 3.1322 9.8933 2.0125 28.9975 1.1663 0.5826 -11.5290 'International Tables Vol C 4.2.6.8 and 6.1.1.4'
O 0.0106 0.0060 3.0485 13.2771 2.2868 5.7011 1.5463 0.3239 0.8670 32.9089 0.2508 'International Tables Vol C 4.2.6.8 and 6.1.1.4'
P 0.1023 0.0942 6.4345 1.9067 4.1791 27.1570 1.7800 0.5260 1.4908 68.1645 1.1149 'International Tables Vol C 4.2.6.8 and 6.1.1.4'
Fe 0.3463 0.8444 11.7695 4.7611 7.3573 0.3072 3.5222 15.3535 2.3045 76.8805 1.0369 'International Tables Vol C 4.2.6.8 and 6.1.1.4'
Si 0.0817 0.0704 6.2915 2.4386 3.0353 32.3337 1.9891 0.6785 1.5410 81.6937 1.1407 'International Tables Vol C 4.2.6.8 and 6.1.1.4'
K 0.2009 0.2494 8.2186 12.7949 7.4398 0.7748 1.0519 213.1870 0.8659 41.6841 1.4228 'International Tables Vol C 4.2.6.8 and 6.1.1.4'
Cl 0.1484 0.1585 11.4604 0.0104 7.1964 1.1662 6.2556 18.5194 1.6455 47.7784 -9.5574 'International Tables Vol C 4.2.6.8 and 6.1.1.4'
H 0.0000 0.0000 0.4930 10.5109 0.3229 26.1257 0.1402 3.1424 0.0408 57.7998 0.0030 'International Tables Vol C 4.2.6.8 and 6.1.1.4'

loop_
_geom_angle_atom_site_label_1
_geom_angle_site_symmetry_1
_geom_angle_atom_site_label_2
_geom_angle_site_symmetry_2
_geom_angle_atom_site_label_3
_geom_angle_site_symmetry_3
_geom_angle
_geom_angle_publ_flag
N1 . Fe1 . N2 . 175.76(4) yes
C1 . Si1 . C2 . 109.28(7) yes
C1 . Si1 . C3 . 106.48(7) yes
C2 . Si1 . C3 . 105.86(7) yes
C1 . Si1 . N1 . 111.03(6) yes
C2 . Si1 . N1 . 111.93(5) yes
C3 . Si1 . N1 . 111.98(6) yes
C16 . Si2 . C17 . 104.89(8) yes
C16 . Si2 . C18 . 106.04(7) yes
C17 . Si2 . C18 . 110.77(8) yes
C16 . Si2 . N2 . 112.46(7) yes
C17 . Si2 . N2 . 111.73(6) yes
C18 . Si2 . N2 . 110.68(6) yes
Si1 . C1 . H11 . 109.3 no
Si1 . C1 . H12 . 109.8 no
H11 . C1 . H12 . 107.7 no
Si1 . C1 . H13 . 113.6 no
H11 . C1 . H13 . 107.8 no
H12 . C1 . H13 . 108.4 no
Si1 . C2 . H21 . 110.7 no
Si1 . C2 . H22 . 110.6 no
H21 . C2 . H22 . 107.3 no
Si1 . C2 . H23 . 112.2 no
H21 . C2 . H23 . 107.5 no
H22 . C2 . H23 . 108.2 no
Si1 . C3 . H31 . 110.8 no
Si1 . C3 . H32 . 111.6 no
H31 . C3 . H32 . 107.0 no
Si1 . C3 . H33 . 111.2 no
H31 . C3 . H33 . 109.1 no
H32 . C3 . H33 . 106.8 no
C5 . C4 . C9 . 118.40(13) yes
C5 . C4 . N1 . 121.03(11) yes
C9 . C4 . N1 . 120.53(14) yes
C4 . C5 . C6 . 119.69(14) yes
C4 . C5 . C13 . 120.28(13) yes
C6 . C5 . C13 . 119.98(16) yes
C5 . C6 . C7 . 121.31(17) yes
C5 . C6 . H61 . 118.9 no
C7 . C6 . H61 . 119.7 no
C6 . C7 . C8 . 119.40(14) yes
C6 . C7 . H71 . 120.6 no
C8 . C7 . H71 . 119.9 no
C7 . C8 . C9 . 121.70(14) yes
C7 . C8 . H81 . 119.8 no
C9 . C8 . H81 . 118.5 no
C4 . C9 . C8 . 119.23(14) yes
C4 . C9 . C10 . 120.91(12) yes
C8 . C9 . C10 . 119.78(12) yes
C9 . C10 . C11 . 113.67(14) yes
C9 . C10 . C12 . 110.24(11) yes
C11 . C10 . C12 . 110.24(12) yes
C9 . C10 . H101 . 107.5 no
C11 . C10 . H101 . 107.5 no
C12 . C10 . H101 . 107.5 no
C10 . C11 . H111 . 110.4 no
C10 . C11 . H112 . 111.1 no
H111 . C11 . H112 . 109.3 no
C10 . C11 . H113 . 109.7 no
H111 . C11 . H113 . 108.0 no
H112 . C11 . H113 . 108.3 no
C10 . C12 . H121 . 111.0 no
C10 . C12 . H123 . 111.0 no
H121 . C12 . H123 . 108.3 no
C10 . C12 . H122 . 109.8 no
H121 . C12 . H122 . 109.0 no
H123 . C12 . H122 . 107.6 no
C5 . C13 . C14 . 114.36(13) yes
C5 . C13 . C15 . 110.11(12) yes
C14 . C13 . C15 . 108.59(14) yes
C5 . C13 . H131 . 106.7 no
C14 . C13 . H131 . 109.2 no
C15 . C13 . H131 . 107.7 no
C13 . C14 . H142 . 109.2 no
C13 . C14 . H141 . 110.7 no
H142 . C14 . H141 . 107.5 no
C13 . C14 . H143 . 110.7 no
H142 . C14 . H143 . 109.1 no
H141 . C14 . H143 . 109.6 no
C13 . C15 . H151 . 109.2 no
C13 . C15 . H153 . 110.7 no
H151 . C15 . H153 . 109.1 no
C13 . C15 . H152 . 107.9 no
H151 . C15 . H152 . 111.4 no
H153 . C15 . H152 . 108.5 no
Si2 . C16 . H161 . 110.5 no
Si2 . C16 . H163 . 109.4 no
H161 . C16 . H163 . 108.7 no
Si2 . C16 . H162 . 110.9 no
H161 . C16 . H162 . 108.5 no
H163 . C16 . H162 . 108.8 no
Si2 . C17 . H171 . 111.7 no
Si2 . C17 . H172 . 108.3 no
H171 . C17 . H172 . 108.8 no
Si2 . C17 . H173 . 109.3 no
H171 . C17 . H173 . 110.3 no
H172 . C17 . H173 . 108.2 no
Si2 . C18 . H181 . 111.1 no
Si2 . C18 . H183 . 110.9 no
H181 . C18 . H183 . 108.0 no
Si2 . C18 . H182 . 110.1 no
H181 . C18 . H182 . 107.8 no
H183 . C18 . H182 . 108.9 no
C20 . C19 . C24 . 118.12(10) yes
C20 . C19 . N2 . 121.18(11) yes
C24 . C19 . N2 . 120.69(11) yes
C19 . C20 . C21 . 120.23(11) yes
C19 . C20 . C28 . 121.15(10) yes
C21 . C20 . C28 . 118.59(12) yes
C20 . C21 . C22 . 121.14(13) yes
C20 . C21 . H211 . 119.6 no
C22 . C21 . H211 . 119.3 no
C21 . C22 . C23 . 119.15(11) yes
C21 . C22 . H221 . 119.1 no
C23 . C22 . H221 . 121.7 no
C22 . C23 . C24 . 121.82(11) yes
C22 . C23 . H231 . 119.7 no
C24 . C23 . H231 . 118.5 no
C19 . C24 . C23 . 119.33(12) yes
C19 . C24 . C25 . 120.71(10) yes
C23 . C24 . C25 . 119.92(11) yes
C24 . C25 . C26 . 114.32(11) yes
C24 . C25 . C27 . 110.22(11) yes
C26 . C25 . C27 . 107.99(13) yes
C24 . C25 . H251 . 108.0 no
C26 . C25 . H251 . 108.4 no
C27 . C25 . H251 . 107.8 no
C25 . C26 . H261 . 109.8 no
C25 . C26 . H263 . 110.4 no
H261 . C26 . H263 . 107.8 no
C25 . C26 . H262 . 111.1 no
H261 . C26 . H262 . 109.1 no
H263 . C26 . H262 . 108.5 no
C25 . C27 . H271 . 110.8 no
C25 . C27 . H273 . 109.8 no
H271 . C27 . H273 . 108.7 no
C25 . C27 . H272 . 113.2 no
H271 . C27 . H272 . 107.1 no
H273 . C27 . H272 . 107.0 no
C20 . C28 . C29 . 111.18(12) yes
C20 . C28 . C30 . 112.15(11) yes
C29 . C28 . C30 . 111.05(13) yes
C20 . C28 . H281 . 107.5 no
C29 . C28 . H281 . 107.3 no
C30 . C28 . H281 . 107.4 no
C28 . C29 . H291 . 111.2 no
C28 . C29 . H292 . 110.6 no
H291 . C29 . H292 . 108.2 no
C28 . C29 . H293 . 110.9 no
H291 . C29 . H293 . 107.8 no
H292 . C29 . H293 . 108.0 no
C28 . C30 . H301 . 108.8 no
C28 . C30 . H302 . 111.8 no
H301 . C30 . H302 . 108.5 no
C28 . C30 . H303 . 111.5 no
H301 . C30 . H303 . 108.3 no
H302 . C30 . H303 . 107.9 no
C32 . C31 . H311 . 108.1 no
C32 . C31 . H312 . 110.3 no
H311 . C31 . H312 . 110.3 no
C32 . C31 . H313 . 108.3 no
H311 . C31 . H313 . 109.0 no
H312 . C31 . H313 . 110.8 no
C31 . C32 . O33 . 108.70(14) yes
C31 . C32 . H322 . 110.7 no
O33 . C32 . H322 . 110.2 no
C31 . C32 . H321 . 109.9 no
O33 . C32 . H321 . 108.3 no
H322 . C32 . H321 . 109.0 no
C35 . C34 . O33 . 106.88(16) yes
C35 . C34 . H341 . 110.3 no
O33 . C34 . H341 . 112.2 no
C35 . C34 . H342 . 109.4 no
O33 . C34 . H342 . 110.0 no
H341 . C34 . H342 . 108.0 no
C34 . C35 . H351 . 109.7 no
C34 . C35 . H352 . 106.8 no
H351 . C35 . H352 . 108.7 no
C34 . C35 . H353 . 109.5 no
H351 . C35 . H353 . 111.3 no
H352 . C35 . H353 . 110.7 no
C4 . N1 . Fe1 . 114.09(7) yes
C4 . N1 . Si1 . 126.59(9) yes
Fe1 . N1 . Si1 . 118.80(7) yes
C19 . N2 . Fe1 . 113.04(9) yes
C19 . N2 . Si2 . 126.26(9) yes
Fe1 . N2 . Si2 . 120.39(5) yes
C34 . O33 . C32 . 110.74(13) yes

loop_
_geom_bond_atom_site_label_1
_geom_bond_site_symmetry_1
_geom_bond_atom_site_label_2
_geom_bond_site_symmetry_2
_geom_bond_distance
_geom_bond_publ_flag
Fe1 . N1 . 1.9130(11) yes
Fe1 . N2 . 1.9126(11) yes
Si1 . C1 . 1.8742(15) yes
Si1 . C2 . 1.8801(12) yes
Si1 . C3 . 1.8635(17) yes
Si1 . N1 . 1.7164(10) yes
Si2 . C16 . 1.8764(15) yes
Si2 . C17 . 1.8773(18) yes
Si2 . C18 . 1.8803(14) yes
Si2 . N2 . 1.7092(11) yes
C1 . H11 . 0.965 no
C1 . H12 . 0.953 no
C1 . H13 . 0.952 no
C2 . H21 . 0.966 no
C2 . H22 . 0.964 no
C2 . H23 . 0.974 no
C3 . H31 . 0.949 no
C3 . H32 . 0.966 no
C3 . H33 . 0.960 no
C4 . C5 . 1.419(2) yes
C4 . C9 . 1.4301(17) yes
C4 . N1 . 1.4114(17) yes
C5 . C6 . 1.401(2) yes
C5 . C13 . 1.520(2) yes
C6 . C7 . 1.389(2) yes
C6 . H61 . 0.944 no
C7 . C8 . 1.376(3) yes
C7 . H71 . 0.929 no
C8 . C9 . 1.403(2) yes
C8 . H81 . 0.949 no
C9 . C10 . 1.508(2) yes
C10 . C11 . 1.5357(18) yes
C10 . C12 . 1.526(2) yes
C10 . H101 . 0.981 no
C11 . H111 . 0.972 no
C11 . H112 . 0.969 no
C11 . H113 . 0.963 no
C12 . H121 . 0.959 no
C12 . H123 . 0.959 no
C12 . H122 . 0.977 no
C13 . C14 . 1.530(2) yes
C13 . C15 . 1.536(2) yes
C13 . H131 . 0.973 no
C14 . H142 . 0.959 no
C14 . H141 . 0.958 no
C14 . H143 . 0.977 no
C15 . H151 . 0.965 no
C15 . H153 . 0.964 no
C15 . H152 . 0.972 no
C16 . H161 . 0.977 no
C16 . H163 . 0.960 no
C16 . H162 . 0.960 no
C17 . H171 . 0.970 no
C17 . H172 . 0.967 no
C17 . H173 . 0.966 no
C18 . H181 . 0.959 no
C18 . H183 . 0.960 no
C18 . H182 . 0.953 no
C19 . C20 . 1.4157(18) yes
C19 . C24 . 1.4327(17) yes
C19 . N2 . 1.4152(13) yes
C20 . C21 . 1.4016(16) yes
C20 . C28 . 1.5228(17) yes
C21 . C22 . 1.3882(18) yes
C21 . H211 . 0.956 no
C22 . C23 . 1.385(2) yes
C22 . H221 . 0.953 no
C23 . C24 . 1.3994(15) yes
C23 . H231 . 0.953 no
C24 . C25 . 1.516(2) yes
C25 . C26 . 1.5362(17) yes
C25 . C27 . 1.527(2) yes
C25 . H251 . 0.966 no
C26 . H261 . 0.976 no
C26 . H263 . 0.973 no
C26 . H262 . 0.984 no
C27 . H271 . 0.964 no
C27 . H273 . 0.962 no
C27 . H272 . 0.969 no
C28 . C29 . 1.511(3) yes
C28 . C30 . 1.5373(18) yes
C28 . H281 . 0.983 no
C29 . H291 . 0.965 no
C29 . H292 . 0.951 no
C29 . H293 . 0.973 no
C30 . H301 . 0.966 no
C30 . H302 . 0.975 no
C30 . H303 . 0.979 no
C31 . C32 . 1.490(3) yes
C31 . H311 . 0.974 no
C31 . H312 . 0.986 no
C31 . H313 . 0.971 no
C32 . O33 . 1.4327(19) yes
C32 . H322 . 1.014 no
C32 . H321 . 0.971 no
C34 . C35 . 1.524(3) yes
C34 . O33 . 1.438(2) yes
C34 . H341 . 1.046 no
C34 . H342 . 0.988 no
C35 . H351 . 0.950 no
C35 . H352 . 0.958 no
C35 . H353 . 0.932 no
